data_1527687
loop_
_publ_author_name
'Krebs, B.'
'Huerter, H.U.'

_publ_section_title
;
 Selenostannate aus waessriger Loesung: Darstellung und Struktur von Na4
 Sn Se4 (H2 O)16
;
_journal_name_full 'Zeitschrift fuer Anorganische und Allgemeine Chemie'
_journal_page_first 143
_journal_page_last 151
_journal_volume 462
_journal_year 1980
_chemical_formula_sum 'H32 Na4 O16 Se4 Sn'
_chemical_name_systematic 'Na4 Sn Se4 (H2 O)16'
_space_group_IT_number 11
_symmetry_space_group_name_Hall '-P 2yb'
_symmetry_space_group_name_H-M 'P 1 21/m 1'
_cell_angle_alpha 90
_cell_angle_beta 92.1
_cell_angle_gamma 90
_cell_formula_units_Z 2
_cell_length_a 8.673
_cell_length_b 16.563
_cell_length_c 8.647
_cell_volume 1241.315
_citation_journal_id_ASTM ZAACAB
_cod_data_source_file Krebs_ZAACAB_1980_959.cif
_cod_data_source_block H32Na4O16Se4Sn1
_cod_original_formula_sum 'H32 Na4 O16 Se4 Sn1'
_cod_database_code 1527687

loop_
_symmetry_equiv_pos_as_xyz
x,y,z
-x,y+1/2,-z
-x,-y,-z
x,-y-1/2,z

loop_
_atom_site_label
_atom_site_type_symbol
_atom_site_fract_x
_atom_site_fract_y
_atom_site_fract_z
_atom_site_occupancy
_atom_site_U_iso_or_equiv
Se3 Se-2 0.10006 0.12878 0.47172 1 0.0
H7 H+1 0.31 0.01 0.26 1 0.0
O8 O-2 0.8872 0.0503 0.7644 1 0.0
O7 O-2 0.7496 0.0471 0.3751 1 0.0
H4 H+1 0.69 0.25 0.44 1 0.0
O4 O-2 0.4161 0.0117 0.2602 1 0.0
H16 H+1 0.82 0.11 0.77 1 0.0
H18 H+1 0.01 0.13 0.17 1 0.0
H10 H+1 0.4 0.13 0.6 1 0.0
Se1 Se-2 0.26455 0.25 0.86065 1 0.0
Na2 Na+1 0.5 0 0 1 0.0
O5 O-2 0.4904 0.1359 0.5889 1 0.0
H1 H+1 0.26 0.25 0.28 1 0.0
H9 H+1 0.57 0.16 0.68 1 0.0
Se2 Se-2 0.80248 0.25 0.75623 1 0.0
H2 H+1 0.38 0.25 0.12 1 0.0
H12 H+1 0.71 0.14 0.06 1 0.0
Sn1 Sn+4 0.06556 0.25 0.63992 1 0.0
Na3 Na+1 0.5341 0.3623 0.3191 1 0.0
O1 O-2 0.3592 0.25 0.2525 1 0.0
H5 H+1 0.25 0.01 0.81 1 0.0
O2 O-2 0.7141 0.25 0.3599 1 0.0
O9 O-2 0.9539 0.1376 0.0981 1 0.0
Na1 Na+1 0 0 0 1 0.0
H11 H+1 0.58 0.17 -0.01 1 0.0
O3 O-2 0.2489 0.0432 0.9062 1 0.0
H17 H+1 0.03 0.17 0.04 1 0.0
H6 H+1 0.25 0.1 0.9 1 0.0
H15 H+1 0.97 0.06 0.75 1 0.0
H14 H+1 0.8 0.09 0.42 1 0.0
H8 H+1 0.41 -0.03 0.32 1 0.0
H3 H+1 0.84 0.25 0.33 1 0.0
O6 O-2 0.6038 0.1353 0.0454 1 0.0
H13 H+1 0.82 0.02 0.41 1 0.0
